data_4101871
loop_
_publ_author_name
'Bao Li'
'Rong-Jia Wei'
'Jun Tao'
'Rong-Bin Huang'
'Lan-Sun Zheng'
'Zhiping Zheng'

_publ_contact_author_address
;
Department of Chemistry
Xiamen University
Xiamen 361005
P. R. China
;
_publ_contact_author_email taojun@xmu.edu.cn
_publ_contact_author_name 'Prof. Jun Tao'
_publ_contact_author_phone 86-592-2185191
_publ_section_title
;
 Solvent-Induced Transformation of Single Crystals of a Spin-Crossover
 (SCO) Compound to Single Crystals with Two Distinct SCO Centers
;
_journal_name_full 'Journal of the American Chemical Society'
_journal_page_first 1558
_journal_page_last 1566
_journal_paper_doi 10.1021/ja909695f
_journal_volume 132
_journal_year 2010
_chemical_formula_sum 'C41 H40 Fe2 N12 O S4'
_chemical_formula_weight 956.78
_chemical_name_systematic
; 
 ? 
;
_space_group_IT_number 2
_symmetry_cell_setting triclinic
_symmetry_space_group_name_Hall '-P 1'
_symmetry_space_group_name_H-M 'P -1'
_atom_sites_solution_hydrogens geom
_atom_sites_solution_primary direct
_atom_sites_solution_secondary difmap
_audit_creation_method SHELXL-97
_cell_angle_alpha 74.117(4)
_cell_angle_beta 87.735(3)
_cell_angle_gamma 75.846(4)
_cell_formula_units_Z 2
_cell_length_a 9.3957(4)
_cell_length_b 15.4425(7)
_cell_length_c 15.7179(6)
_cell_measurement_temperature 120(2)
_cell_volume 2125.98(17)
_computing_cell_refinement 'CrysAlis RED, Oxford Diffraction Ltd.'
_computing_data_collection 'CrysAlis CCD, Oxford Diffraction Ltd.'
_computing_data_reduction 'CrysAlis RED, Oxford Diffraction Ltd.'
_computing_structure_refinement 'SHELXL-97 (Sheldrick, 1997)'
_computing_structure_solution 'SHELXS-97 (Sheldrick, 1990)'
_diffrn_ambient_temperature 120(2)
_diffrn_measured_fraction_theta_full 0.997
_diffrn_measured_fraction_theta_max 0.997
_diffrn_measurement_device_type 'Oxford Gemini S Ultra'
_diffrn_radiation_monochromator graphite
_diffrn_radiation_source 'fine-focus sealed tube'
_diffrn_radiation_type MoK\a
_diffrn_radiation_wavelength 0.71073
_diffrn_reflns_av_R_equivalents 0.0458
_diffrn_reflns_av_sigmaI/netI 0.1088
_diffrn_reflns_limit_h_max 11
_diffrn_reflns_limit_h_min -9
_diffrn_reflns_limit_k_max 19
_diffrn_reflns_limit_k_min -19
_diffrn_reflns_limit_l_max 19
_diffrn_reflns_limit_l_min -19
_diffrn_reflns_number 17642
_diffrn_reflns_theta_full 26.00
_diffrn_reflns_theta_max 26.00
_diffrn_reflns_theta_min 2.20
_exptl_absorpt_coefficient_mu 0.929
_exptl_absorpt_correction_T_max 1.00000
_exptl_absorpt_correction_T_min 0.96443
_exptl_absorpt_correction_type multi-scan
_exptl_absorpt_process_details
;
CrysAlis RED, Oxford Diffraction Ltd.,
Version 1.171.32.4 (release 27-04-2006 CrysAlis171 .NET)
(compiled Apr 27 2007,17:53:11)
empirical absorption correction using spherical harmonics,
implemented in SCALE3 ABSPACK scaling algorithm.
;
_exptl_crystal_colour red
_exptl_crystal_density_diffrn 1.490
_exptl_crystal_density_method 'not measured'
_exptl_crystal_description block-like
_exptl_crystal_F_000 982
_exptl_crystal_size_max 0.2
_exptl_crystal_size_mid 0.15
_exptl_crystal_size_min 0.1
_refine_diff_density_max 0.553
_refine_diff_density_min -0.406
_refine_diff_density_rms 0.069
_refine_ls_extinction_method none
_refine_ls_goodness_of_fit_ref 0.842
_refine_ls_hydrogen_treatment constr
_refine_ls_matrix_type full
_refine_ls_number_parameters 531
_refine_ls_number_reflns 8334
_refine_ls_number_restraints 0
_refine_ls_restrained_S_all 0.842
_refine_ls_R_factor_all 0.0822
_refine_ls_R_factor_gt 0.0393
_refine_ls_shift/su_max 0.001
_refine_ls_shift/su_mean 0.000
_refine_ls_structure_factor_coef Fsqd
_refine_ls_weighting_details 'calc w=1/[\s^2^(Fo^2^)+(0.0243P)^2^+0.0000P] where P=(Fo^2^+2Fc^2^)/3'
_refine_ls_weighting_scheme calc
_refine_ls_wR_factor_gt 0.0641
_refine_ls_wR_factor_ref 0.0694
_reflns_number_gt 5188
_reflns_number_total 8334
_reflns_threshold_expression >2sigma(I)
_cod_data_source_file ja909695f_si_002_4.cif
_cod_data_source_block 2at120K
_cod_depositor_comments
;
The following automatic conversions were performed:

'_exptl_absorpt_correction_type' value 'Multi-scan' changed to
'multi-scan' according to the built-in table from CIF Core dictionary
named 'cif_core.dic' version 2.4.1 from 2010-06-29.

Automatic conversion script
Id: cif_fix_values 1715 2011-07-08 13:25:40Z adriana 
;
_cod_original_cell_volume 2125.99(16)
_cod_database_code 4101871

loop_
_symmetry_equiv_pos_as_xyz
'x, y, z'
'-x, -y, -z'

loop_
_atom_site_label
_atom_site_type_symbol
_atom_site_fract_x
_atom_site_fract_y
_atom_site_fract_z
_atom_site_U_iso_or_equiv
_atom_site_adp_type
_atom_site_occupancy
_atom_site_symmetry_multiplicity
_atom_site_calc_flag
_atom_site_refinement_flags
_atom_site_disorder_assembly
_atom_site_disorder_group
Fe1 Fe 1.17358(5) 1.09507(3) 0.24266(3) 0.01555(11) Uani 1 1 d . . .
Fe2 Fe 0.78182(5) 0.61017(3) 0.26092(3) 0.01532(11) Uani 1 1 d . . .
S1 S 1.23581(9) 0.87333(5) 0.07857(6) 0.0272(2) Uani 1 1 d . . .
S2 S 1.50479(9) 0.85920(5) 0.45389(5) 0.0255(2) Uani 1 1 d . . .
S3 S 1.26413(9) 0.46212(5) 0.20673(6) 0.0245(2) Uani 1 1 d . . .
S4 S 0.69708(9) 0.31627(5) 0.40326(6) 0.0265(2) Uani 1 1 d . . .
N1 N 1.3464(3) 1.14444(15) 0.20527(16) 0.0181(6) Uani 1 1 d . . .
N2 N 1.0467(2) 1.19999(14) 0.15748(15) 0.0145(6) Uani 1 1 d . . .
N3 N 0.9982(2) 1.06148(15) 0.30019(16) 0.0169(6) Uani 1 1 d . . .
N4 N 1.1474(2) 1.17964(15) 0.32062(15) 0.0151(6) Uani 1 1 d . . .
N5 N 1.1970(3) 1.01348(15) 0.16551(16) 0.0203(6) Uani 1 1 d . . .
N6 N 1.3010(3) 0.99540(16) 0.33247(16) 0.0187(6) Uani 1 1 d . . .
N7 N 0.8214(3) 0.61489(14) 0.38037(15) 0.0153(6) Uani 1 1 d . . .
N8 N 0.7690(3) 0.74203(15) 0.21051(15) 0.0162(6) Uani 1 1 d . . .
N9 N 0.6976(3) 0.61046(14) 0.14980(16) 0.0169(6) Uani 1 1 d . . .
N10 N 0.5738(3) 0.64973(15) 0.29280(16) 0.0168(6) Uani 1 1 d . . .
N11 N 0.9856(3) 0.56914(16) 0.23060(16) 0.0193(6) Uani 1 1 d . . .
N12 N 0.7739(3) 0.48044(16) 0.31013(16) 0.0183(6) Uani 1 1 d . . .
C1 C 1.4276(3) 1.14081(18) 0.1332(2) 0.0237(8) Uani 1 1 d . . .
H1A H 1.3977 1.1151 0.0920 0.028 Uiso 1 1 calc R . .
C2 C 1.5522(4) 1.17331(19) 0.1176(2) 0.0285(8) Uani 1 1 d . . .
H2A H 1.6066 1.1682 0.0677 0.034 Uiso 1 1 calc R . .
C3 C 1.5959(4) 1.2138(2) 0.1773(2) 0.0302(8) Uani 1 1 d . . .
H3A H 1.6807 1.2357 0.1684 0.036 Uiso 1 1 calc R . .
C4 C 1.5124(3) 1.22108(19) 0.2497(2) 0.0246(8) Uani 1 1 d . . .
H4A H 1.5385 1.2495 0.2897 0.030 Uiso 1 1 calc R . .
C5 C 1.3889(3) 1.18567(18) 0.2626(2) 0.0189(7) Uani 1 1 d . . .
C6 C 1.2969(3) 1.18452(19) 0.34269(19) 0.0193(7) Uani 1 1 d . . .
H6A H 1.3408 1.1312 0.3910 0.023 Uiso 1 1 calc R . .
H6B H 1.2914 1.2403 0.3611 0.023 Uiso 1 1 calc R . .
C7 C 0.9981(3) 1.2017(2) 0.0775(2) 0.0203(7) Uani 1 1 d . . .
H7A H 1.0250 1.1475 0.0593 0.024 Uiso 1 1 calc R . .
C8 C 0.9108(3) 1.2793(2) 0.0213(2) 0.0211(7) Uani 1 1 d . . .
H8A H 0.8803 1.2777 -0.0337 0.025 Uiso 1 1 calc R . .
C9 C 0.8689(3) 1.3599(2) 0.0480(2) 0.0240(8) Uani 1 1 d . . .
H9A H 0.8102 1.4136 0.0112 0.029 Uiso 1 1 calc R . .
C10 C 0.9162(3) 1.35876(19) 0.13038(19) 0.0198(7) Uani 1 1 d . . .
H10A H 0.8895 1.4121 0.1498 0.024 Uiso 1 1 calc R . .
C11 C 1.0031(3) 1.27862(18) 0.18365(19) 0.0147(7) Uani 1 1 d . . .
C12 C 1.0601(3) 1.27456(18) 0.27208(18) 0.0184(7) Uani 1 1 d . . .
H12A H 0.9779 1.2938 0.3077 0.022 Uiso 1 1 calc R . .
H12B H 1.1215 1.3181 0.2646 0.022 Uiso 1 1 calc R . .
C13 C 0.9097(3) 1.01545(19) 0.2754(2) 0.0234(8) Uani 1 1 d . . .
H13A H 0.9323 0.9947 0.2251 0.028 Uiso 1 1 calc R . .
C14 C 0.7872(3) 0.99764(19) 0.3211(2) 0.0261(8) Uani 1 1 d . . .
H14A H 0.7302 0.9643 0.3027 0.031 Uiso 1 1 calc R . .
C15 C 0.7503(3) 1.02997(19) 0.3945(2) 0.0247(8) Uani 1 1 d . . .
H15A H 0.6677 1.0196 0.4263 0.030 Uiso 1 1 calc R . .
C16 C 0.8393(3) 1.07809(19) 0.4195(2) 0.0209(7) Uani 1 1 d . . .
H16A H 0.8158 1.1011 0.4684 0.025 Uiso 1 1 calc R . .
C17 C 0.9622(3) 1.09262(18) 0.37319(19) 0.0170(7) Uani 1 1 d . . .
C18 C 1.0714(3) 1.13749(18) 0.39947(18) 0.0188(7) Uani 1 1 d . . .
H18A H 1.0215 1.1850 0.4274 0.023 Uiso 1 1 calc R . .
H18B H 1.1427 1.0915 0.4419 0.023 Uiso 1 1 calc R . .
C19 C 1.2123(3) 0.95524(19) 0.12929(19) 0.0188(7) Uani 1 1 d . . .
C20 C 1.3854(3) 0.93897(19) 0.38237(19) 0.0156(7) Uani 1 1 d . . .
C21 C 0.9488(3) 0.61830(18) 0.4135(2) 0.0205(7) Uani 1 1 d . . .
H21A H 1.0277 0.6222 0.3763 0.025 Uiso 1 1 calc R . .
C22 C 0.9667(4) 0.61626(19) 0.5001(2) 0.0248(8) Uani 1 1 d . . .
H22A H 1.0563 0.6185 0.5214 0.030 Uiso 1 1 calc R . .
C23 C 0.8482(4) 0.61076(19) 0.5557(2) 0.0282(9) Uani 1 1 d . . .
H23A H 0.8586 0.6072 0.6153 0.034 Uiso 1 1 calc R . .
C24 C 0.7160(4) 0.61064(18) 0.5218(2) 0.0229(8) Uani 1 1 d . . .
H24A H 0.6348 0.6093 0.5574 0.027 Uiso 1 1 calc R . .
C25 C 0.7054(3) 0.61262(18) 0.43346(19) 0.0171(7) Uani 1 1 d . . .
C26 C 0.5671(3) 0.61026(19) 0.39053(19) 0.0204(7) Uani 1 1 d . . .
H26A H 0.5575 0.5468 0.4036 0.024 Uiso 1 1 calc R . .
H26B H 0.4825 0.6464 0.4133 0.024 Uiso 1 1 calc R . .
C27 C 0.8719(3) 0.78146(19) 0.16557(19) 0.0195(7) Uani 1 1 d . . .
H27A H 0.9662 0.7443 0.1656 0.023 Uiso 1 1 calc R . .
C28 C 0.8459(3) 0.8733(2) 0.1197(2) 0.0241(8) Uani 1 1 d . . .
H28A H 0.9202 0.8972 0.0885 0.029 Uiso 1 1 calc R . .
C29 C 0.7070(4) 0.9296(2) 0.1206(2) 0.0282(8) Uani 1 1 d . . .
H29A H 0.6855 0.9920 0.0893 0.034 Uiso 1 1 calc R . .
C30 C 0.6017(3) 0.8913(2) 0.1686(2) 0.0246(8) Uani 1 1 d . . .
H30A H 0.5081 0.9283 0.1712 0.030 Uiso 1 1 calc R . .
C31 C 0.6338(3) 0.79816(19) 0.21308(19) 0.0168(7) Uani 1 1 d . . .
C32 C 0.5269(3) 0.75310(19) 0.2700(2) 0.0219(7) Uani 1 1 d . . .
H32A H 0.4319 0.7739 0.2394 0.026 Uiso 1 1 calc R . .
H32B H 0.5161 0.7724 0.3242 0.026 Uiso 1 1 calc R . .
C33 C 0.7660(4) 0.61043(19) 0.0729(2) 0.0236(7) Uani 1 1 d . . .
H33A H 0.8647 0.6115 0.0700 0.028 Uiso 1 1 calc R . .
C34 C 0.6955(4) 0.60884(19) -0.0021(2) 0.0299(9) Uani 1 1 d . . .
H34A H 0.7457 0.6084 -0.0542 0.036 Uiso 1 1 calc R . .
C35 C 0.5498(4) 0.6079(2) 0.0025(2) 0.0344(9) Uani 1 1 d . . .
H35A H 0.5006 0.6046 -0.0463 0.041 Uiso 1 1 calc R . .
C36 C 0.4767(4) 0.61190(19) 0.0794(2) 0.0281(8) Uani 1 1 d . . .
H36A H 0.3771 0.6135 0.0823 0.034 Uiso 1 1 calc R . .
C37 C 0.5531(3) 0.61354(18) 0.1524(2) 0.0202(7) Uani 1 1 d . . .
C38 C 0.4856(3) 0.61289(19) 0.2410(2) 0.0214(7) Uani 1 1 d . . .
H38A H 0.3857 0.6509 0.2326 0.026 Uiso 1 1 calc R . .
H38B H 0.4827 0.5500 0.2730 0.026 Uiso 1 1 calc R . .
C39 C 1.1007(4) 0.52588(19) 0.22005(19) 0.0185(7) Uani 1 1 d . . .
C40 C 0.7424(3) 0.4116(2) 0.34853(19) 0.0171(7) Uani 1 1 d . . .
C41 C 0.8777(4) 0.1974(2) 0.6519(3) 0.0448(10) Uiso 1 1 d . . .
O1 O 0.7767(3) 0.28704(16) 0.61909(17) 0.0496(7) Uiso 1 1 d . . .
H1 H 0.7560 0.2950 0.5649 0.059 Uiso 1 1 d R . .

loop_
_atom_site_aniso_label
_atom_site_aniso_U_11
_atom_site_aniso_U_22
_atom_site_aniso_U_33
_atom_site_aniso_U_23
_atom_site_aniso_U_13
_atom_site_aniso_U_12
Fe1 0.0194(3) 0.0130(2) 0.0138(2) -0.00436(18) 0.0021(2) -0.00253(19)
Fe2 0.0177(3) 0.0146(2) 0.0127(2) -0.00349(18) 0.0004(2) -0.00230(19)
S1 0.0358(5) 0.0250(5) 0.0270(5) -0.0167(4) 0.0089(4) -0.0093(4)
S2 0.0281(5) 0.0209(4) 0.0225(5) -0.0030(3) -0.0046(4) 0.0008(4)
S3 0.0209(5) 0.0254(5) 0.0297(5) -0.0132(4) 0.0091(4) -0.0051(4)
S4 0.0285(5) 0.0180(4) 0.0313(5) -0.0021(4) 0.0011(4) -0.0079(4)
N1 0.0191(15) 0.0133(13) 0.0177(14) -0.0029(11) 0.0024(13) 0.0023(11)
N2 0.0140(14) 0.0160(13) 0.0147(14) -0.0062(10) 0.0045(12) -0.0043(11)
N3 0.0173(14) 0.0125(13) 0.0174(14) -0.0020(11) -0.0011(12) 0.0006(11)
N4 0.0153(14) 0.0141(13) 0.0140(13) -0.0017(10) -0.0003(12) -0.0020(11)
N5 0.0251(16) 0.0175(14) 0.0165(14) -0.0031(11) -0.0016(13) -0.0037(12)
N6 0.0204(15) 0.0168(15) 0.0182(15) -0.0055(11) 0.0048(13) -0.0034(12)
N7 0.0174(14) 0.0133(13) 0.0153(14) -0.0033(10) 0.0000(12) -0.0044(11)
N8 0.0181(14) 0.0184(14) 0.0128(13) -0.0053(11) 0.0004(12) -0.0045(12)
N9 0.0248(16) 0.0128(13) 0.0123(14) -0.0023(10) 0.0006(13) -0.0042(11)
N10 0.0170(14) 0.0150(13) 0.0177(14) -0.0039(11) 0.0025(12) -0.0035(11)
N11 0.0220(15) 0.0176(14) 0.0167(14) -0.0042(11) 0.0024(13) -0.0026(12)
N12 0.0214(15) 0.0182(15) 0.0157(14) -0.0060(11) 0.0013(13) -0.0043(12)
C1 0.031(2) 0.0132(16) 0.0223(18) -0.0034(13) 0.0072(17) 0.0009(15)
C2 0.029(2) 0.0177(18) 0.033(2) -0.0029(15) 0.0151(18) -0.0012(16)
C3 0.0186(18) 0.0167(17) 0.049(2) -0.0009(16) 0.0048(19) -0.0028(15)
C4 0.0216(19) 0.0177(17) 0.031(2) -0.0053(14) 0.0002(17) -0.0007(15)
C5 0.0166(17) 0.0139(16) 0.0234(18) -0.0038(13) 0.0000(15) 0.0002(13)
C6 0.0187(17) 0.0180(16) 0.0201(17) -0.0061(13) 0.0013(15) -0.0015(14)
C7 0.0202(18) 0.0214(17) 0.0210(18) -0.0106(14) 0.0031(15) -0.0031(14)
C8 0.0204(18) 0.0287(18) 0.0156(17) -0.0081(14) -0.0030(15) -0.0056(15)
C9 0.0237(19) 0.0203(18) 0.0231(18) -0.0023(14) -0.0045(16) 0.0007(15)
C10 0.0212(18) 0.0151(16) 0.0213(18) -0.0053(13) 0.0002(15) -0.0004(14)
C11 0.0130(16) 0.0161(16) 0.0155(16) -0.0056(13) 0.0057(14) -0.0037(13)
C12 0.0229(18) 0.0134(16) 0.0171(17) -0.0041(13) 0.0008(15) -0.0012(14)
C13 0.0260(19) 0.0182(17) 0.0259(19) -0.0073(14) -0.0010(17) -0.0034(15)
C14 0.0237(19) 0.0190(18) 0.035(2) -0.0071(15) -0.0014(18) -0.0050(15)
C15 0.0226(19) 0.0157(17) 0.029(2) 0.0031(14) 0.0049(17) -0.0027(14)
C16 0.0227(18) 0.0184(17) 0.0183(17) -0.0026(13) 0.0048(16) -0.0022(14)
C17 0.0203(18) 0.0105(15) 0.0161(17) 0.0003(13) 0.0018(15) -0.0007(13)
C18 0.0273(19) 0.0152(16) 0.0128(16) -0.0043(13) 0.0066(15) -0.0035(14)
C19 0.0194(17) 0.0198(17) 0.0150(17) -0.0013(14) 0.0006(15) -0.0044(14)
C20 0.0178(17) 0.0154(17) 0.0169(17) -0.0096(13) 0.0094(15) -0.0060(14)
C21 0.0250(19) 0.0152(16) 0.0202(18) -0.0033(13) -0.0020(16) -0.0038(14)
C22 0.032(2) 0.0212(18) 0.0219(18) -0.0075(14) -0.0068(18) -0.0044(15)
C23 0.049(2) 0.0207(18) 0.0134(17) -0.0056(14) -0.0067(18) -0.0027(17)
C24 0.031(2) 0.0175(17) 0.0163(17) -0.0045(13) 0.0054(16) 0.0002(15)
C25 0.0236(18) 0.0109(15) 0.0149(16) -0.0027(12) 0.0022(15) -0.0016(13)
C26 0.0227(18) 0.0198(17) 0.0153(17) -0.0028(13) 0.0084(16) -0.0025(14)
C27 0.0184(18) 0.0197(17) 0.0214(18) -0.0087(14) 0.0039(15) -0.0032(14)
C28 0.029(2) 0.0222(18) 0.0256(19) -0.0092(15) 0.0108(17) -0.0123(16)
C29 0.035(2) 0.0141(17) 0.034(2) -0.0024(15) 0.0030(18) -0.0074(16)
C30 0.0192(18) 0.0195(18) 0.033(2) -0.0084(15) 0.0017(17) -0.0001(15)
C31 0.0174(18) 0.0170(17) 0.0176(17) -0.0081(13) -0.0006(15) -0.0031(14)
C32 0.0170(17) 0.0219(18) 0.0256(18) -0.0083(14) 0.0022(16) -0.0008(14)
C33 0.032(2) 0.0181(17) 0.0191(18) -0.0015(13) 0.0006(17) -0.0070(14)
C34 0.057(3) 0.0171(17) 0.0145(18) -0.0029(13) -0.0026(19) -0.0072(17)
C35 0.061(3) 0.0234(19) 0.0169(19) 0.0019(14) -0.015(2) -0.0133(18)
C36 0.034(2) 0.0225(18) 0.028(2) -0.0008(14) -0.0110(18) -0.0119(15)
C37 0.028(2) 0.0138(16) 0.0184(18) -0.0008(13) -0.0069(16) -0.0081(14)
C38 0.0173(17) 0.0211(17) 0.0254(19) -0.0026(14) -0.0069(16) -0.0072(14)
C39 0.028(2) 0.0154(17) 0.0137(16) -0.0016(13) 0.0017(16) -0.0104(15)
C40 0.0149(17) 0.0189(17) 0.0170(17) -0.0105(14) -0.0019(15) 0.0035(14)

loop_
_atom_type_symbol
_atom_type_description
_atom_type_scat_dispersion_real
_atom_type_scat_dispersion_imag
_atom_type_scat_source
C C 0.0033 0.0016 'International Tables Vol C Tables 4.2.6.8 and 6.1.1.4'
H H 0.0000 0.0000 'International Tables Vol C Tables 4.2.6.8 and 6.1.1.4'
N N 0.0061 0.0033 'International Tables Vol C Tables 4.2.6.8 and 6.1.1.4'
O O 0.0106 0.0060 'International Tables Vol C Tables 4.2.6.8 and 6.1.1.4'
S S 0.1246 0.1234 'International Tables Vol C Tables 4.2.6.8 and 6.1.1.4'
Fe Fe 0.3463 0.8444 'International Tables Vol C Tables 4.2.6.8 and 6.1.1.4'

loop_
_geom_angle_atom_site_label_1
_geom_angle_atom_site_label_2
_geom_angle_atom_site_label_3
_geom_angle
_geom_angle_site_symmetry_1
_geom_angle_site_symmetry_3
_geom_angle_publ_flag
N5 Fe1 N2 93.85(9) . . ?
N5 Fe1 N6 89.73(9) . . ?
N2 Fe1 N6 176.38(9) . . ?
N5 Fe1 N3 95.69(10) . . ?
N2 Fe1 N3 89.29(10) . . ?
N6 Fe1 N3 90.91(10) . . ?
N5 Fe1 N1 97.27(10) . . ?
N2 Fe1 N1 91.37(10) . . ?
N6 Fe1 N1 87.63(10) . . ?
N3 Fe1 N1 166.95(9) . . ?
N5 Fe1 N4 179.26(10) . . ?
N2 Fe1 N4 85.43(9) . . ?
N6 Fe1 N4 90.99(9) . . ?
N3 Fe1 N4 84.10(10) . . ?
N1 Fe1 N4 82.96(10) . . ?
N9 Fe2 N8 87.68(9) . . ?
N9 Fe2 N11 95.68(10) . . ?
N8 Fe2 N11 95.40(10) . . ?
N9 Fe2 N7 167.35(11) . . ?
N8 Fe2 N7 92.88(9) . . ?
N11 Fe2 N7 96.84(10) . . ?
N9 Fe2 N12 89.61(9) . . ?
N8 Fe2 N12 174.42(10) . . ?
N11 Fe2 N12 89.72(10) . . ?
N7 Fe2 N12 88.70(9) . . ?
N9 Fe2 N10 84.34(10) . . ?
N8 Fe2 N10 85.60(10) . . ?
N11 Fe2 N10 179.00(10) . . ?
N7 Fe2 N10 83.11(10) . . ?
N12 Fe2 N10 89.28(10) . . ?
C1 N1 C5 117.4(3) . . ?
C1 N1 Fe1 129.0(2) . . ?
C5 N1 Fe1 113.6(2) . . ?
C7 N2 C11 117.5(2) . . ?
C7 N2 Fe1 127.31(18) . . ?
C11 N2 Fe1 115.23(18) . . ?
C13 N3 C17 117.7(3) . . ?
C13 N3 Fe1 128.8(2) . . ?
C17 N3 Fe1 113.46(19) . . ?
C18 N4 C6 112.4(2) . . ?
C18 N4 C12 111.8(2) . . ?
C6 N4 C12 109.6(2) . . ?
C18 N4 Fe1 106.45(16) . . ?
C6 N4 Fe1 106.43(16) . . ?
C12 N4 Fe1 109.91(16) . . ?
C19 N5 Fe1 171.1(2) . . ?
C20 N6 Fe1 174.7(2) . . ?
C21 N7 C25 118.8(2) . . ?
C21 N7 Fe2 127.3(2) . . ?
C25 N7 Fe2 113.92(18) . . ?
C27 N8 C31 117.3(2) . . ?
C27 N8 Fe2 127.6(2) . . ?
C31 N8 Fe2 114.6(2) . . ?
C37 N9 C33 118.5(3) . . ?
C37 N9 Fe2 113.9(2) . . ?
C33 N9 Fe2 127.6(2) . . ?
C38 N10 C32 110.8(2) . . ?
C38 N10 C26 113.1(2) . . ?
C32 N10 C26 109.6(2) . . ?
C38 N10 Fe2 106.59(17) . . ?
C32 N10 Fe2 109.82(18) . . ?
C26 N10 Fe2 106.74(17) . . ?
C39 N11 Fe2 165.0(3) . . ?
C40 N12 Fe2 165.1(2) . . ?
N1 C1 C2 123.1(3) . . ?
N1 C1 H1A 118.5 . . ?
C2 C1 H1A 118.5 . . ?
C1 C2 C3 119.0(3) . . ?
C1 C2 H2A 120.5 . . ?
C3 C2 H2A 120.5 . . ?
C4 C3 C2 119.0(3) . . ?
C4 C3 H3A 120.5 . . ?
C2 C3 H3A 120.5 . . ?
C3 C4 C5 119.3(3) . . ?
C3 C4 H4A 120.3 . . ?
C5 C4 H4A 120.3 . . ?
N1 C5 C4 122.1(3) . . ?
N1 C5 C6 114.6(3) . . ?
C4 C5 C6 123.2(3) . . ?
N4 C6 C5 108.9(2) . . ?
N4 C6 H6A 109.9 . . ?
C5 C6 H6A 109.9 . . ?
N4 C6 H6B 109.9 . . ?
C5 C6 H6B 109.9 . . ?
H6A C6 H6B 108.3 . . ?
N2 C7 C8 123.3(2) . . ?
N2 C7 H7A 118.4 . . ?
C8 C7 H7A 118.4 . . ?
C7 C8 C9 118.9(3) . . ?
C7 C8 H8A 120.6 . . ?
C9 C8 H8A 120.6 . . ?
C10 C9 C8 118.4(3) . . ?
C10 C9 H9A 120.8 . . ?
C8 C9 H9A 120.8 . . ?
C11 C10 C9 119.9(2) . . ?
C11 C10 H10A 120.1 . . ?
C9 C10 H10A 120.1 . . ?
N2 C11 C10 122.1(3) . . ?
N2 C11 C12 116.0(2) . . ?
C10 C11 C12 121.9(2) . . ?
C11 C12 N4 113.1(2) . . ?
C11 C12 H12A 109.0 . . ?
N4 C12 H12A 109.0 . . ?
C11 C12 H12B 109.0 . . ?
N4 C12 H12B 109.0 . . ?
H12A C12 H12B 107.8 . . ?
N3 C13 C14 123.1(3) . . ?
N3 C13 H13A 118.5 . . ?
C14 C13 H13A 118.5 . . ?
C13 C14 C15 119.0(3) . . ?
C13 C14 H14A 120.5 . . ?
C15 C14 H14A 120.5 . . ?
C16 C15 C14 118.1(3) . . ?
C16 C15 H15A 120.9 . . ?
C14 C15 H15A 120.9 . . ?
C17 C16 C15 121.0(3) . . ?
C17 C16 H16A 119.5 . . ?
C15 C16 H16A 119.5 . . ?
N3 C17 C16 121.0(3) . . ?
N3 C17 C18 114.2(3) . . ?
C16 C17 C18 124.7(3) . . ?
N4 C18 C17 110.0(2) . . ?
N4 C18 H18A 109.7 . . ?
C17 C18 H18A 109.7 . . ?
N4 C18 H18B 109.7 . . ?
C17 C18 H18B 109.7 . . ?
H18A C18 H18B 108.2 . . ?
N5 C19 S1 179.4(3) . . ?
N6 C20 S2 179.5(3) . . ?
N7 C21 C22 122.4(3) . . ?
N7 C21 H21A 118.8 . . ?
C22 C21 H21A 118.8 . . ?
C21 C22 C23 118.8(3) . . ?
C21 C22 H22A 120.6 . . ?
C23 C22 H22A 120.6 . . ?
C24 C23 C22 119.3(3) . . ?
C24 C23 H23A 120.3 . . ?
C22 C23 H23A 120.3 . . ?
C23 C24 C25 119.0(3) . . ?
C23 C24 H24A 120.5 . . ?
C25 C24 H24A 120.5 . . ?
N7 C25 C24 121.7(3) . . ?
N7 C25 C26 115.2(2) . . ?
C24 C25 C26 123.1(3) . . ?
N10 C26 C25 108.7(2) . . ?
N10 C26 H26A 110.0 . . ?
C25 C26 H26A 110.0 . . ?
N10 C26 H26B 110.0 . . ?
C25 C26 H26B 110.0 . . ?
H26A C26 H26B 108.3 . . ?
N8 C27 C28 123.7(3) . . ?
N8 C27 H27A 118.1 . . ?
C28 C27 H27A 118.1 . . ?
C27 C28 C29 118.7(3) . . ?
C27 C28 H28A 120.7 . . ?
C29 C28 H28A 120.7 . . ?
C30 C29 C28 118.5(3) . . ?
C30 C29 H29A 120.8 . . ?
C28 C29 H29A 120.8 . . ?
C29 C30 C31 120.3(3) . . ?
C29 C30 H30A 119.9 . . ?
C31 C30 H30A 119.9 . . ?
N8 C31 C30 121.4(3) . . ?
N8 C31 C32 115.4(3) . . ?
C30 C31 C32 123.1(3) . . ?
C31 C32 N10 112.4(2) . . ?
C31 C32 H32A 109.1 . . ?
N10 C32 H32A 109.1 . . ?
C31 C32 H32B 109.1 . . ?
N10 C32 H32B 109.1 . . ?
H32A C32 H32B 107.9 . . ?
N9 C33 C34 122.7(3) . . ?
N9 C33 H33A 118.7 . . ?
C34 C33 H33A 118.7 . . ?
C35 C34 C33 118.3(3) . . ?
C35 C34 H34A 120.8 . . ?
C33 C34 H34A 120.8 . . ?
C34 C35 C36 119.8(3) . . ?
C34 C35 H35A 120.1 . . ?
C36 C35 H35A 120.1 . . ?
C35 C36 C37 119.3(3) . . ?
C35 C36 H36A 120.3 . . ?
C37 C36 H36A 120.3 . . ?
N9 C37 C36 121.3(3) . . ?
N9 C37 C38 115.0(2) . . ?
C36 C37 C38 123.6(3) . . ?
N10 C38 C37 109.6(2) . . ?
N10 C38 H38A 109.7 . . ?
C37 C38 H38A 109.7 . . ?
N10 C38 H38B 109.7 . . ?
C37 C38 H38B 109.7 . . ?
H38A C38 H38B 108.2 . . ?
N11 C39 S3 178.7(3) . . ?
N12 C40 S4 179.1(3) . . ?
C41 O1 H1 108.7 . . ?

loop_
_geom_bond_atom_site_label_1
_geom_bond_atom_site_label_2
_geom_bond_distance
_geom_bond_site_symmetry_2
_geom_bond_publ_flag
Fe1 N5 1.946(2) . ?
Fe1 N2 1.958(2) . ?
Fe1 N6 1.959(2) . ?
Fe1 N3 1.961(3) . ?
Fe1 N1 1.962(3) . ?
Fe1 N4 1.990(2) . ?
Fe2 N9 1.944(2) . ?
Fe2 N8 1.948(2) . ?
Fe2 N11 1.948(3) . ?
Fe2 N7 1.952(2) . ?
Fe2 N12 1.959(2) . ?
Fe2 N10 1.988(2) . ?
S1 C19 1.639(3) . ?
S2 C20 1.645(3) . ?
S3 C39 1.649(3) . ?
S4 C40 1.635(3) . ?
N1 C1 1.347(4) . ?
N1 C5 1.358(3) . ?
N2 C7 1.346(3) . ?
N2 C11 1.352(3) . ?
N3 C13 1.347(3) . ?
N3 C17 1.362(3) . ?
N4 C18 1.478(4) . ?
N4 C6 1.485(3) . ?
N4 C12 1.501(3) . ?
N5 C19 1.168(3) . ?
N6 C20 1.158(3) . ?
N7 C21 1.342(3) . ?
N7 C25 1.347(4) . ?
N8 C27 1.343(4) . ?
N8 C31 1.357(3) . ?
N9 C37 1.346(4) . ?
N9 C33 1.347(4) . ?
N10 C38 1.487(3) . ?
N10 C32 1.492(3) . ?
N10 C26 1.495(3) . ?
N11 C39 1.156(3) . ?
N12 C40 1.171(3) . ?
C1 C2 1.371(4) . ?
C1 H1A 0.9300 . ?
C2 C3 1.384(4) . ?
C2 H2A 0.9300 . ?
C3 C4 1.371(4) . ?
C3 H3A 0.9300 . ?
C4 C5 1.385(4) . ?
C4 H4A 0.9300 . ?
C5 C6 1.497(4) . ?
C6 H6A 0.9700 . ?
C6 H6B 0.9700 . ?
C7 C8 1.374(4) . ?
C7 H7A 0.9300 . ?
C8 C9 1.383(4) . ?
C8 H8A 0.9300 . ?
C9 C10 1.380(4) . ?
C9 H9A 0.9300 . ?
C10 C11 1.375(4) . ?
C10 H10A 0.9300 . ?
C11 C12 1.489(4) . ?
C12 H12A 0.9700 . ?
C12 H12B 0.9700 . ?
C13 C14 1.378(4) . ?
C13 H13A 0.9300 . ?
C14 C15 1.378(4) . ?
C14 H14A 0.9300 . ?
C15 C16 1.376(4) . ?
C15 H15A 0.9300 . ?
C16 C17 1.372(4) . ?
C16 H16A 0.9300 . ?
C17 C18 1.497(4) . ?
C18 H18A 0.9700 . ?
C18 H18B 0.9700 . ?
C21 C22 1.369(4) . ?
C21 H21A 0.9300 . ?
C22 C23 1.392(4) . ?
C22 H22A 0.9300 . ?
C23 C24 1.371(4) . ?
C23 H23A 0.9300 . ?
C24 C25 1.387(4) . ?
C24 H24A 0.9300 . ?
C25 C26 1.501(4) . ?
C26 H26A 0.9700 . ?
C26 H26B 0.9700 . ?
C27 C28 1.369(4) . ?
C27 H27A 0.9300 . ?
C28 C29 1.382(4) . ?
C28 H28A 0.9300 . ?
C29 C30 1.372(4) . ?
C29 H29A 0.9300 . ?
C30 C31 1.379(4) . ?
C30 H30A 0.9300 . ?
C31 C32 1.491(4) . ?
C32 H32A 0.9700 . ?
C32 H32B 0.9700 . ?
C33 C34 1.382(4) . ?
C33 H33A 0.9300 . ?
C34 C35 1.372(5) . ?
C34 H34A 0.9300 . ?
C35 C36 1.375(5) . ?
C35 H35A 0.9300 . ?
C36 C37 1.388(4) . ?
C36 H36A 0.9300 . ?
C37 C38 1.505(4) . ?
C38 H38A 0.9700 . ?
C38 H38B 0.9700 . ?
C41 O1 1.445(4) . ?
O1 H1 0.8499 . ?

loop_
_geom_torsion_atom_site_label_1
_geom_torsion_atom_site_label_2
_geom_torsion_atom_site_label_3
_geom_torsion_atom_site_label_4
_geom_torsion
_geom_torsion_site_symmetry_1
_geom_torsion_site_symmetry_2
_geom_torsion_site_symmetry_3
_geom_torsion_site_symmetry_4
_geom_torsion_publ_flag
N5 Fe1 N1 C1 15.5(2) . . . . ?
N2 Fe1 N1 C1 -78.6(2) . . . . ?
N6 Fe1 N1 C1 104.9(2) . . . . ?
N3 Fe1 N1 C1 -171.3(3) . . . . ?
N4 Fe1 N1 C1 -163.8(2) . . . . ?
N5 Fe1 N1 C5 -162.88(18) . . . . ?
N2 Fe1 N1 C5 103.06(19) . . . . ?
N6 Fe1 N1 C5 -73.46(19) . . . . ?
N3 Fe1 N1 C5 10.3(5) . . . . ?
N4 Fe1 N1 C5 17.83(18) . . . . ?
N5 Fe1 N2 C7 2.4(3) . . . . ?
N6 Fe1 N2 C7 173.7(16) . . . . ?
N3 Fe1 N2 C7 -93.3(2) . . . . ?
N1 Fe1 N2 C7 99.7(3) . . . . ?
N4 Fe1 N2 C7 -177.4(3) . . . . ?
N5 Fe1 N2 C11 -178.3(2) . . . . ?
N6 Fe1 N2 C11 -7.0(18) . . . . ?
N3 Fe1 N2 C11 86.0(2) . . . . ?
N1 Fe1 N2 C11 -80.9(2) . . . . ?
N4 Fe1 N2 C11 1.9(2) . . . . ?
N5 Fe1 N3 C13 -14.1(2) . . . . ?
N2 Fe1 N3 C13 79.7(2) . . . . ?
N6 Fe1 N3 C13 -103.9(2) . . . . ?
N1 Fe1 N3 C13 172.6(3) . . . . ?
N4 Fe1 N3 C13 165.2(2) . . . . ?
N5 Fe1 N3 C17 168.08(18) . . . . ?
N2 Fe1 N3 C17 -98.12(18) . . . . ?
N6 Fe1 N3 C17 78.27(19) . . . . ?
N1 Fe1 N3 C17 -5.1(5) . . . . ?
N4 Fe1 N3 C17 -12.63(18) . . . . ?
N5 Fe1 N4 C18 101(9) . . . . ?
N2 Fe1 N4 C18 116.94(18) . . . . ?
N6 Fe1 N4 C18 -63.62(18) . . . . ?
N3 Fe1 N4 C18 27.19(17) . . . . ?
N1 Fe1 N4 C18 -151.11(18) . . . . ?
N5 Fe1 N4 C6 -139(9) . . . . ?
N2 Fe1 N4 C6 -122.98(18) . . . . ?
N6 Fe1 N4 C6 56.46(18) . . . . ?
N3 Fe1 N4 C6 147.27(18) . . . . ?
N1 Fe1 N4 C6 -31.03(17) . . . . ?
N5 Fe1 N4 C12 -21(9) . . . . ?
N2 Fe1 N4 C12 -4.33(18) . . . . ?
N6 Fe1 N4 C12 175.11(19) . . . . ?
N3 Fe1 N4 C12 -94.08(19) . . . . ?
N1 Fe1 N4 C12 87.62(19) . . . . ?
N2 Fe1 N5 C19 -148.2(16) . . . . ?
N6 Fe1 N5 C19 32.3(16) . . . . ?
N3 Fe1 N5 C19 -58.6(16) . . . . ?
N1 Fe1 N5 C19 119.9(16) . . . . ?
N4 Fe1 N5 C19 -132(8) . . . . ?
N5 Fe1 N6 C20 88(2) . . . . ?
N2 Fe1 N6 C20 -83(3) . . . . ?
N3 Fe1 N6 C20 -176(2) . . . . ?
N1 Fe1 N6 C20 -9(2) . . . . ?
N4 Fe1 N6 C20 -92(2) . . . . ?
N9 Fe2 N7 C21 -169.4(4) . . . . ?
N8 Fe2 N7 C21 -77.1(2) . . . . ?
N11 Fe2 N7 C21 18.7(2) . . . . ?
N12 Fe2 N7 C21 108.2(2) . . . . ?
N10 Fe2 N7 C21 -162.3(2) . . . . ?
N9 Fe2 N7 C25 11.9(5) . . . . ?
N8 Fe2 N7 C25 104.17(19) . . . . ?
N11 Fe2 N7 C25 -160.03(18) . . . . ?
N12 Fe2 N7 C25 -70.47(19) . . . . ?
N10 Fe2 N7 C25 18.96(18) . . . . ?
N9 Fe2 N8 C27 -91.3(2) . . . . ?
N11 Fe2 N8 C27 4.2(2) . . . . ?
N7 Fe2 N8 C27 101.4(2) . . . . ?
N12 Fe2 N8 C27 -152.3(9) . . . . ?
N10 Fe2 N8 C27 -175.8(2) . . . . ?
N9 Fe2 N8 C31 80.5(2) . . . . ?
N11 Fe2 N8 C31 175.98(19) . . . . ?
N7 Fe2 N8 C31 -86.9(2) . . . . ?
N12 Fe2 N8 C31 19.5(11) . . . . ?
N10 Fe2 N8 C31 -4.01(19) . . . . ?
N8 Fe2 N9 C37 -100.53(19) . . . . ?
N11 Fe2 N9 C37 164.27(18) . . . . ?
N7 Fe2 N9 C37 -7.7(5) . . . . ?
N12 Fe2 N9 C37 74.59(19) . . . . ?
N10 Fe2 N9 C37 -14.72(19) . . . . ?
N8 Fe2 N9 C33 77.6(2) . . . . ?
N11 Fe2 N9 C33 -17.6(2) . . . . ?
N7 Fe2 N9 C33 170.4(4) . . . . ?
N12 Fe2 N9 C33 -107.3(2) . . . . ?
N10 Fe2 N9 C33 163.4(2) . . . . ?
N9 Fe2 N10 C38 26.98(18) . . . . ?
N8 Fe2 N10 C38 115.07(18) . . . . ?
N11 Fe2 N10 C38 -64(6) . . . . ?
N7 Fe2 N10 C38 -151.48(19) . . . . ?
N12 Fe2 N10 C38 -62.70(18) . . . . ?
N9 Fe2 N10 C32 -93.12(18) . . . . ?
N8 Fe2 N10 C32 -5.02(18) . . . . ?
N11 Fe2 N10 C32 176(100) . . . . ?
N7 Fe2 N10 C32 88.43(18) . . . . ?
N12 Fe2 N10 C32 177.21(18) . . . . ?
N9 Fe2 N10 C26 148.11(18) . . . . ?
N8 Fe2 N10 C26 -123.79(17) . . . . ?
N11 Fe2 N10 C26 57(6) . . . . ?
N7 Fe2 N10 C26 -30.35(17) . . . . ?
N12 Fe2 N10 C26 58.43(17) . . . . ?
N9 Fe2 N11 C39 -87.4(9) . . . . ?
N8 Fe2 N11 C39 -175.6(9) . . . . ?
N7 Fe2 N11 C39 90.8(9) . . . . ?
N12 Fe2 N11 C39 2.2(9) . . . . ?
N10 Fe2 N11 C39 4(6) . . . . ?
N9 Fe2 N12 C40 -102.3(9) . . . . ?
N8 Fe2 N12 C40 -41.4(16) . . . . ?
N11 Fe2 N12 C40 162.0(9) . . . . ?
N7 Fe2 N12 C40 65.2(9) . . . . ?
N10 Fe2 N12 C40 -17.9(9) . . . . ?
C5 N1 C1 C2 2.6(4) . . . . ?
Fe1 N1 C1 C2 -175.8(2) . . . . ?
N1 C1 C2 C3 -1.5(4) . . . . ?
C1 C2 C3 C4 -0.7(4) . . . . ?
C2 C3 C4 C5 1.7(4) . . . . ?
C1 N1 C5 C4 -1.5(4) . . . . ?
Fe1 N1 C5 C4 177.1(2) . . . . ?
C1 N1 C5 C6 -178.1(2) . . . . ?
Fe1 N1 C5 C6 0.5(3) . . . . ?
C3 C4 C5 N1 -0.6(4) . . . . ?
C3 C4 C5 C6 175.7(3) . . . . ?
C18 N4 C6 C5 154.6(2) . . . . ?
C12 N4 C6 C5 -80.4(3) . . . . ?
Fe1 N4 C6 C5 38.4(2) . . . . ?
N1 C5 C6 N4 -26.4(3) . . . . ?
C4 C5 C6 N4 157.0(3) . . . . ?
C11 N2 C7 C8 1.8(4) . . . . ?
Fe1 N2 C7 C8 -178.9(2) . . . . ?
N2 C7 C8 C9 -0.6(5) . . . . ?
C7 C8 C9 C10 -0.3(5) . . . . ?
C8 C9 C10 C11 0.1(5) . . . . ?
C7 N2 C11 C10 -2.0(4) . . . . ?
Fe1 N2 C11 C10 178.6(2) . . . . ?
C7 N2 C11 C12 -179.4(3) . . . . ?
Fe1 N2 C11 C12 1.2(3) . . . . ?
C9 C10 C11 N2 1.1(4) . . . . ?
C9 C10 C11 C12 178.4(3) . . . . ?
N2 C11 C12 N4 -4.9(4) . . . . ?
C10 C11 C12 N4 177.7(3) . . . . ?
C18 N4 C12 C11 -112.0(3) . . . . ?
C6 N4 C12 C11 122.7(3) . . . . ?
Fe1 N4 C12 C11 6.0(3) . . . . ?
C17 N3 C13 C14 -1.0(4) . . . . ?
Fe1 N3 C13 C14 -178.7(2) . . . . ?
N3 C13 C14 C15 1.6(4) . . . . ?
C13 C14 C15 C16 -0.7(4) . . . . ?
C14 C15 C16 C17 -0.7(4) . . . . ?
C13 N3 C17 C16 -0.5(4) . . . . ?
Fe1 N3 C17 C16 177.6(2) . . . . ?
C13 N3 C17 C18 176.2(2) . . . . ?
Fe1 N3 C17 C18 -5.7(3) . . . . ?
C15 C16 C17 N3 1.3(4) . . . . ?
C15 C16 C17 C18 -175.0(3) . . . . ?
C6 N4 C18 C17 -152.7(2) . . . . ?
C12 N4 C18 C17 83.5(3) . . . . ?
Fe1 N4 C18 C17 -36.5(2) . . . . ?
N3 C17 C18 N4 28.8(3) . . . . ?
C16 C17 C18 N4 -154.7(3) . . . . ?
Fe1 N5 C19 S1 -87(26) . . . . ?
Fe1 N6 C20 S2 112(40) . . . . ?
C25 N7 C21 C22 2.4(4) . . . . ?
Fe2 N7 C21 C22 -176.3(2) . . . . ?
N7 C21 C22 C23 -0.2(4) . . . . ?
C21 C22 C23 C24 -2.1(4) . . . . ?
C22 C23 C24 C25 2.3(4) . . . . ?
C21 N7 C25 C24 -2.2(4) . . . . ?
Fe2 N7 C25 C24 176.7(2) . . . . ?
C21 N7 C25 C26 179.2(2) . . . . ?
Fe2 N7 C25 C26 -2.0(3) . . . . ?
C23 C24 C25 N7 -0.2(4) . . . . ?
C23 C24 C25 C26 178.4(3) . . . . ?
C38 N10 C26 C25 153.0(2) . . . . ?
C32 N10 C26 C25 -82.8(3) . . . . ?
Fe2 N10 C26 C25 36.1(2) . . . . ?
N7 C25 C26 N10 -23.2(3) . . . . ?
C24 C25 C26 N10 158.1(2) . . . . ?
C31 N8 C27 C28 -3.0(4) . . . . ?
Fe2 N8 C27 C28 168.6(2) . . . . ?
N8 C27 C28 C29 1.3(4) . . . . ?
C27 C28 C29 C30 1.0(4) . . . . ?
C28 C29 C30 C31 -1.5(4) . . . . ?
C27 N8 C31 C30 2.4(4) . . . . ?
Fe2 N8 C31 C30 -170.3(2) . . . . ?
C27 N8 C31 C32 -175.0(2) . . . . ?
Fe2 N8 C31 C32 12.4(3) . . . . ?
C29 C30 C31 N8 -0.2(4) . . . . ?
C29 C30 C31 C32 176.9(3) . . . . ?
N8 C31 C32 N10 -16.5(3) . . . . ?
C30 C31 C32 N10 166.2(3) . . . . ?
C38 N10 C32 C31 -105.1(3) . . . . ?
C26 N10 C32 C31 129.4(2) . . . . ?
Fe2 N10 C32 C31 12.4(3) . . . . ?
C37 N9 C33 C34 -3.2(4) . . . . ?
Fe2 N9 C33 C34 178.7(2) . . . . ?
N9 C33 C34 C35 0.5(4) . . . . ?
C33 C34 C35 C36 2.3(4) . . . . ?
C34 C35 C36 C37 -2.3(4) . . . . ?
C33 N9 C37 C36 3.3(4) . . . . ?
Fe2 N9 C37 C36 -178.4(2) . . . . ?
C33 N9 C37 C38 179.7(2) . . . . ?
Fe2 N9 C37 C38 -2.0(3) . . . . ?
C35 C36 C37 N9 -0.6(4) . . . . ?
C35 C36 C37 C38 -176.7(3) . . . . ?
C32 N10 C38 C37 85.5(3) . . . . ?
C26 N10 C38 C37 -151.0(2) . . . . ?
Fe2 N10 C38 C37 -34.0(2) . . . . ?
N9 C37 C38 N10 24.7(3) . . . . ?
C36 C37 C38 N10 -159.0(2) . . . . ?
Fe2 N11 C39 S3 -20(13) . . . . ?
Fe2 N12 C40 S4 -22(19) . . . . ?
